data_2233605
loop_
_publ_author_name
'Ghaemi, Akbar'
'Dadkhah, Zohreh'
'Ng, Seik Weng'
'Tiekink, Edward R. T.'

_publ_section_title
;
 Poly[(\m~4~-3-carboxybenzoato-\k^5^<i>O</i>^1^:<i>O</i>^1^,<i>O</i>^1'^:<i>O</i>^1'^:<i>O</i>^3^)(quinolin-8-olato-\k^2^<i>N</i>,<i>O</i>)lead(II)]
;
_journal_coeditor_code QM2046
_journal_issue 2
_journal_name_full 'Acta Crystallographica Section E'
_journal_page_first m97
_journal_page_last m98
_journal_paper_doi 10.1107/S160053681105495X
_journal_volume 68
_journal_year 2012
_chemical_formula_iupac '[Pb (C8 H5 O4) (C9 H6 N O)]'
_chemical_formula_moiety 'C17 H11 N O5 Pb'
_chemical_formula_sum 'C17 H11 N O5 Pb'
_chemical_formula_weight 516.46
_chemical_name_systematic
;
Poly[(\m~4~-3-carboxybenzoato-
\k^5^<i>O</i>^1^:<i>O</i>^1^,<i>O</i>^1'^:<i>O</i>^1'^:<i>O</i>^3^)(quinolin-
8-olato-\k^2^<i>N</i>,<i>O</i>)lead(II)]
;
_space_group_IT_number 14
_symmetry_cell_setting monoclinic
_symmetry_space_group_name_Hall '-P 2ybc'
_symmetry_space_group_name_H-M 'P 1 21/c 1'
_atom_sites_solution_hydrogens geom
_atom_sites_solution_primary direct
_atom_sites_solution_secondary difmap
_audit_creation_method SHELXL-97
_cell_angle_alpha 90.00
_cell_angle_beta 93.185(3)
_cell_angle_gamma 90.00
_cell_formula_units_Z 4
_cell_length_a 9.0746(2)
_cell_length_b 7.0262(2)
_cell_length_c 22.6919(6)
_cell_measurement_reflns_used 6118
_cell_measurement_temperature 100(2)
_cell_measurement_theta_max 27.4996
_cell_measurement_theta_min 2.2433
_cell_volume 1444.60(6)
_computing_cell_refinement 'CrysAlis PRO (Agilent, 2010)'
_computing_data_collection 'CrysAlis PRO (Agilent, 2010)'
_computing_data_reduction 'CrysAlis PRO (Agilent, 2010)'
_computing_molecular_graphics
;
ORTEP-3 (Farrugia, 1997) and DIAMOND (Brandenburg, 2006)
;
_computing_publication_material 'publCIF (Westrip, 2010)'
_computing_structure_refinement 'SHELXL97 (Sheldrick, 2008)'
_computing_structure_solution 'SHELXS97 (Sheldrick, 2008)'
_diffrn_ambient_temperature 100(2)
_diffrn_detector_area_resol_mean 10.4041
_diffrn_measured_fraction_theta_full 0.998
_diffrn_measured_fraction_theta_max 0.998
_diffrn_measurement_device_type 'Agilent SuperNova Dual diffractometer with an Atlas detector'
_diffrn_measurement_method '\w scan'
_diffrn_radiation_monochromator Mirror
_diffrn_radiation_source 'SuperNova (Mo) X-ray Source'
_diffrn_radiation_type MoK\a
_diffrn_radiation_wavelength 0.71073
_diffrn_reflns_av_R_equivalents 0.0287
_diffrn_reflns_av_sigmaI/netI 0.0345
_diffrn_reflns_limit_h_max 11
_diffrn_reflns_limit_h_min -11
_diffrn_reflns_limit_k_max 8
_diffrn_reflns_limit_k_min -9
_diffrn_reflns_limit_l_max 27
_diffrn_reflns_limit_l_min -29
_diffrn_reflns_number 9690
_diffrn_reflns_theta_full 27.56
_diffrn_reflns_theta_max 27.56
_diffrn_reflns_theta_min 2.80
_diffrn_standards_decay_% 0
_diffrn_standards_interval_count 0
_diffrn_standards_interval_time 0
_diffrn_standards_number 0
_exptl_absorpt_coefficient_mu 11.708
_exptl_absorpt_correction_T_max 0.2726
_exptl_absorpt_correction_T_min 0.1578
_exptl_absorpt_correction_type multi-scan
_exptl_absorpt_process_details '(CrysAlis PRO; Agilent, 2010)'
_exptl_crystal_colour yellow
_exptl_crystal_density_diffrn 2.375
_exptl_crystal_density_method 'not measured'
_exptl_crystal_description block
_exptl_crystal_F_000 968
_exptl_crystal_size_max 0.25
_exptl_crystal_size_mid 0.20
_exptl_crystal_size_min 0.15
_refine_diff_density_max 0.919
_refine_diff_density_min -1.267
_refine_ls_extinction_method none
_refine_ls_goodness_of_fit_ref 1.008
_refine_ls_hydrogen_treatment mixed
_refine_ls_matrix_type full
_refine_ls_number_parameters 221
_refine_ls_number_reflns 3325
_refine_ls_number_restraints 1
_refine_ls_restrained_S_all 1.008
_refine_ls_R_factor_all 0.0258
_refine_ls_R_factor_gt 0.0211
_refine_ls_shift/su_max 0.001
_refine_ls_shift/su_mean 0.001
_refine_ls_structure_factor_coef Fsqd
_refine_ls_weighting_details 'calc w=1/[\s^2^(Fo^2^)+(0.0237P)^2^+0.5749P] where P=(Fo^2^+2Fc^2^)/3'
_refine_ls_weighting_scheme calc
_refine_ls_wR_factor_gt 0.0468
_refine_ls_wR_factor_ref 0.0486
_reflns_number_gt 3035
_reflns_number_total 3325
_reflns_threshold_expression I>2\s(I)
_cod_data_source_file qm2046.cif
_cod_data_source_block I
_cod_original_sg_symbol_H-M 'P 21/c'
_cod_database_code 2233605
_cod_database_fobs_code 2233605

loop_
_symmetry_equiv_pos_as_xyz
'x, y, z'
'-x, y+1/2, -z+1/2'
'-x, -y, -z'
'x, -y-1/2, z-1/2'

loop_
_atom_site_type_symbol
_atom_site_label
_atom_site_fract_x
_atom_site_fract_y
_atom_site_fract_z
_atom_site_U_iso_or_equiv
_atom_site_adp_type
_atom_site_calc_flag
_atom_site_refinement_flags
_atom_site_occupancy
_atom_site_symmetry_multiplicity
Pb Pb 0.513121(14) 0.057458(17) 0.305356(5) 0.00777(5) Uani d . 1 1
O O1 0.5980(3) 0.4114(3) 0.30020(11) 0.0123(5) Uani d . 1 1
O O2 0.4886(3) 0.6925(3) 0.31117(10) 0.0107(5) Uani d . 1 1
O O3 0.6052(3) 0.7915(4) 0.59124(11) 0.0160(6) Uani d . 1 1
O O4 0.4185(3) 0.8397(4) 0.52393(12) 0.0141(5) Uani d D 1 1
H H1 0.365(6) 0.890(8) 0.549(2) 0.08(2) Uiso d D 1 1
O O5 0.6896(3) 0.0346(3) 0.38285(11) 0.0111(5) Uani d . 1 1
N N1 0.7528(4) -0.0485(4) 0.27073(13) 0.0104(6) Uani d . 1 1
C C1 0.5716(4) 0.5570(5) 0.33079(16) 0.0099(7) Uani d . 1 1
C C2 0.6368(4) 0.5693(4) 0.39260(16) 0.0084(7) Uani d . 1 1
C C3 0.7672(4) 0.4692(5) 0.40797(16) 0.0112(7) Uani d . 1 1
H H3 0.8141 0.3966 0.3791 0.013 Uiso calc R 1 1
C C4 0.8270(4) 0.4767(5) 0.46522(17) 0.0136(8) Uani d . 1 1
H H4 0.9160 0.4104 0.4754 0.016 Uiso calc R 1 1
C C5 0.7586(4) 0.5801(5) 0.50806(17) 0.0140(8) Uani d . 1 1
H H5 0.8006 0.5848 0.5473 0.017 Uiso calc R 1 1
C C6 0.6275(4) 0.6774(5) 0.49317(15) 0.0111(7) Uani d . 1 1
C C7 0.5672(4) 0.6744(5) 0.43551(15) 0.0100(7) Uani d . 1 1
H H7 0.4794 0.7432 0.4253 0.012 Uiso calc R 1 1
C C8 0.5498(4) 0.7761(5) 0.54049(16) 0.0109(7) Uani d . 1 1
C C9 0.7848(4) -0.0880(5) 0.21594(16) 0.0116(8) Uani d . 1 1
H H9 0.7081 -0.0799 0.1858 0.014 Uiso calc R 1 1
C C10 0.9255(4) -0.1409(5) 0.19995(17) 0.0149(8) Uani d . 1 1
H H10 0.9432 -0.1670 0.1599 0.018 Uiso calc R 1 1
C C11 1.0383(4) -0.1548(5) 0.24300(16) 0.0140(8) Uani d . 1 1
H H11 1.1352 -0.1870 0.2327 0.017 Uiso calc R 1 1
C C12 1.0090(4) -0.1206(5) 0.30261(16) 0.0117(8) Uani d . 1 1
C C13 1.1178(4) -0.1327(5) 0.34965(17) 0.0148(8) Uani d . 1 1
H H13 1.2155 -0.1707 0.3422 0.018 Uiso calc R 1 1
C C14 1.0821(4) -0.0899(5) 0.40557(18) 0.0156(8) Uani d . 1 1
H H14 1.1558 -0.0983 0.4369 0.019 Uiso calc R 1 1
C C15 0.9372(4) -0.0329(5) 0.41800(18) 0.0144(8) Uani d . 1 1
H H15 0.9155 -0.0037 0.4575 0.017 Uiso calc R 1 1
C C16 0.8271(4) -0.0193(5) 0.37373(17) 0.0106(7) Uani d . 1 1
C C17 0.8635(4) -0.0657(4) 0.31489(16) 0.0098(7) Uani d . 1 1

loop_
_atom_site_aniso_label
_atom_site_aniso_U_11
_atom_site_aniso_U_22
_atom_site_aniso_U_33
_atom_site_aniso_U_12
_atom_site_aniso_U_13
_atom_site_aniso_U_23
Pb 0.00854(8) 0.00841(7) 0.00647(8) 0.00005(5) 0.00123(5) -0.00047(5)
O1 0.0151(14) 0.0122(12) 0.0097(13) -0.0020(11) 0.0002(11) -0.0010(10)
O2 0.0123(13) 0.0092(12) 0.0107(13) 0.0024(10) 0.0018(10) -0.0005(10)
O3 0.0171(14) 0.0249(14) 0.0061(13) -0.0028(12) 0.0007(11) -0.0049(11)
O4 0.0134(14) 0.0197(13) 0.0093(13) 0.0005(12) 0.0022(11) -0.0020(11)
O5 0.0098(13) 0.0145(13) 0.0089(13) -0.0005(10) 0.0005(10) -0.0008(10)
N1 0.0118(16) 0.0112(15) 0.0080(16) -0.0034(12) -0.0002(13) -0.0007(11)
C1 0.0112(18) 0.0116(17) 0.0072(18) -0.0050(14) 0.0035(14) 0.0023(13)
C2 0.0123(18) 0.0057(15) 0.0074(17) -0.0025(14) 0.0017(14) 0.0017(12)
C3 0.0126(19) 0.0089(16) 0.0123(19) -0.0005(15) 0.0036(15) -0.0008(14)
C4 0.0088(18) 0.0169(18) 0.015(2) 0.0027(15) -0.0003(15) 0.0001(15)
C5 0.013(2) 0.0189(18) 0.0094(19) -0.0046(16) -0.0021(15) -0.0007(15)
C6 0.0154(19) 0.0104(16) 0.0080(18) -0.0011(15) 0.0045(14) 0.0004(14)
C7 0.0110(18) 0.0084(16) 0.0103(18) 0.0000(14) -0.0031(14) -0.0012(13)
C8 0.0120(18) 0.0099(16) 0.0108(18) -0.0054(15) 0.0015(14) -0.0001(14)
C9 0.0149(19) 0.0112(16) 0.0087(18) -0.0008(15) -0.0008(15) -0.0019(14)
C10 0.020(2) 0.0126(18) 0.0129(19) -0.0008(16) 0.0050(15) -0.0023(14)
C11 0.0153(19) 0.0098(16) 0.017(2) 0.0002(15) 0.0062(15) 0.0008(14)
C12 0.0111(19) 0.0068(16) 0.017(2) -0.0019(14) 0.0016(15) -0.0027(14)
C13 0.0078(18) 0.0150(17) 0.021(2) 0.0017(15) 0.0003(15) 0.0032(15)
C14 0.012(2) 0.0176(18) 0.017(2) -0.0007(16) -0.0034(16) -0.0005(15)
C15 0.014(2) 0.0127(18) 0.017(2) 0.0015(15) 0.0002(16) -0.0009(15)
C16 0.0125(19) 0.0031(15) 0.016(2) 0.0012(14) 0.0022(15) 0.0027(13)
C17 0.0106(18) 0.0071(16) 0.0116(19) -0.0027(14) -0.0006(15) -0.0003(13)

loop_
_atom_type_symbol
_atom_type_description
_atom_type_scat_dispersion_real
_atom_type_scat_dispersion_imag
_atom_type_scat_source
C C 0.0033 0.0016 'International Tables Vol C Tables 4.2.6.8 and 6.1.1.4'
H H 0.0000 0.0000 'International Tables Vol C Tables 4.2.6.8 and 6.1.1.4'
N N 0.0061 0.0033 'International Tables Vol C Tables 4.2.6.8 and 6.1.1.4'
O O 0.0106 0.0060 'International Tables Vol C Tables 4.2.6.8 and 6.1.1.4'
Pb Pb -3.3944 10.1111 'International Tables Vol C Tables 4.2.6.8 and 6.1.1.4'

loop_
_geom_angle_atom_site_label_1
_geom_angle_atom_site_label_2
_geom_angle_atom_site_label_3
_geom_angle_site_symmetry_1
_geom_angle_site_symmetry_3
_geom_angle
O5 Pb N1 . . 68.69(10)
O5 Pb O2 . 1_545 87.14(7)
N1 Pb O2 . 1_545 78.24(8)
O5 Pb O1 . . 84.66(8)
N1 Pb O1 . . 90.33(9)
O2 Pb O1 1_545 . 167.78(8)
O5 Pb O1 . 2_645 147.23(8)
N1 Pb O1 . 2_645 84.08(9)
O2 Pb O1 1_545 2_645 69.16(7)
O1 Pb O1 . 2_645 114.35(6)
O5 Pb O3 . 3_666 71.10(8)
N1 Pb O3 . 3_666 139.12(8)
O2 Pb O3 1_545 3_666 106.98(8)
O1 Pb O3 . 3_666 78.86(8)
O1 Pb O3 2_645 3_666 136.32(8)
C1 O1 Pb . . 132.9(2)
C1 O1 Pb . 2_655 96.0(2)
Pb O1 Pb . 2_655 107.49(8)
C1 O2 Pb . 1_565 135.0(2)
C8 O4 H1 . . 120(4)
C16 O5 Pb . . 121.1(2)
C9 N1 C17 . . 118.3(3)
C9 N1 Pb . . 127.4(2)
C17 N1 Pb . . 114.4(2)
O1 C1 O2 . . 122.4(3)
O1 C1 C2 . . 118.9(3)
O2 C1 C2 . . 118.6(3)
C3 C2 C7 . . 119.9(3)
C3 C2 C1 . . 119.3(3)
C7 C2 C1 . . 120.9(3)
C4 C3 C2 . . 119.8(4)
C4 C3 H3 . . 120.1
C2 C3 H3 . . 120.1
C3 C4 C5 . . 120.7(4)
C3 C4 H4 . . 119.6
C5 C4 H4 . . 119.6
C4 C5 C6 . . 119.7(3)
C4 C5 H5 . . 120.2
C6 C5 H5 . . 120.2
C7 C6 C5 . . 120.4(3)
C7 C6 C8 . . 120.6(3)
C5 C6 C8 . . 119.0(3)
C6 C7 C2 . . 119.6(3)
C6 C7 H7 . . 120.2
C2 C7 H7 . . 120.2
O3 C8 O4 . . 123.7(3)
O3 C8 C6 . . 121.9(3)
O4 C8 C6 . . 114.4(3)
N1 C9 C10 . . 123.5(3)
N1 C9 H9 . . 118.2
C10 C9 H9 . . 118.2
C11 C10 C9 . . 119.2(4)
C11 C10 H10 . . 120.4
C9 C10 H10 . . 120.4
C10 C11 C12 . . 119.6(4)
C10 C11 H11 . . 120.2
C12 C11 H11 . . 120.2
C11 C12 C13 . . 123.4(4)
C11 C12 C17 . . 117.5(3)
C13 C12 C17 . . 119.1(3)
C14 C13 C12 . . 119.9(4)
C14 C13 H13 . . 120.1
C12 C13 H13 . . 120.1
C13 C14 C15 . . 121.3(4)
C13 C14 H14 . . 119.4
C15 C14 H14 . . 119.4
C16 C15 C14 . . 121.1(4)
C16 C15 H15 . . 119.5
C14 C15 H15 . . 119.5
O5 C16 C15 . . 123.6(4)
O5 C16 C17 . . 118.5(3)
C15 C16 C17 . . 117.9(3)
N1 C17 C12 . . 121.9(3)
N1 C17 C16 . . 117.4(3)
C12 C17 C16 . . 120.7(3)

loop_
_geom_bond_atom_site_label_1
_geom_bond_atom_site_label_2
_geom_bond_site_symmetry_2
_geom_bond_distance
_geom_bond_publ_flag
Pb O1 . 2.608(2) y
Pb O1 2_645 2.746(2) y
Pb O2 1_545 2.578(2) y
Pb O2 2_645 2.809(2) y
Pb O3 3_666 2.840(3) y
Pb O5 . 2.318(2) y
Pb N1 . 2.468(3) y
O1 C1 . 1.267(4) ?
O1 Pb 2_655 2.746(2) ?
O2 C1 . 1.278(4) ?
O2 Pb 1_565 2.578(2) ?
O3 C8 . 1.235(4) ?
O4 C8 . 1.308(4) ?
O4 H1 . 0.840(10) ?
O5 C16 . 1.331(4) ?
N1 C9 . 1.322(5) ?
N1 C17 . 1.385(4) ?
C1 C2 . 1.494(5) ?
C2 C3 . 1.403(5) ?
C2 C7 . 1.400(5) ?
C3 C4 . 1.381(5) ?
C3 H3 . 0.9500 ?
C4 C5 . 1.388(5) ?
C4 H4 . 0.9500 ?
C5 C6 . 1.397(5) ?
C5 H5 . 0.9500 ?
C6 C7 . 1.390(5) ?
C6 C8 . 1.489(5) ?
C7 H7 . 0.9500 ?
C9 C10 . 1.397(5) ?
C9 H9 . 0.9500 ?
C10 C11 . 1.379(5) ?
C10 H10 . 0.9500 ?
C11 C12 . 1.414(5) ?
C11 H11 . 0.9500 ?
C12 C13 . 1.416(5) ?
C12 C17 . 1.418(5) ?
C13 C14 . 1.360(5) ?
C13 H13 . 0.9500 ?
C14 C15 . 1.418(6) ?
C14 H14 . 0.9500 ?
C15 C16 . 1.380(5) ?
C15 H15 . 0.9500 ?
C16 C17 . 1.431(5) ?

loop_
_geom_hbond_atom_site_label_D
_geom_hbond_atom_site_label_H
_geom_hbond_atom_site_label_A
_geom_hbond_site_symmetry_A
_geom_hbond_distance_DH
_geom_hbond_distance_HA
_geom_hbond_distance_DA
_geom_hbond_angle_DHA
O4 H1 O5 3_666 0.840(10) 1.74(3) 2.539(4) 158(6)

loop_
_geom_torsion_atom_site_label_1
_geom_torsion_atom_site_label_2
_geom_torsion_atom_site_label_3
_geom_torsion_atom_site_label_4
_geom_torsion_site_symmetry_1
_geom_torsion_site_symmetry_4
_geom_torsion
O5 Pb O1 C1 . . -77.9(3)
N1 Pb O1 C1 . . -146.5(3)
O2 Pb O1 C1 1_545 . -125.9(4)
O1 Pb O1 C1 2_645 . 129.9(3)
O3 Pb O1 C1 3_666 . -6.2(3)
O5 Pb O1 Pb . 2_655 165.82(11)
N1 Pb O1 Pb . 2_655 97.27(11)
O2 Pb O1 Pb 1_545 2_655 117.8(3)
O1 Pb O1 Pb 2_645 2_655 13.62(6)
O3 Pb O1 Pb 3_666 2_655 -122.43(10)
N1 Pb O5 C16 . . 0.4(2)
O2 Pb O5 C16 1_545 . 78.9(2)
O1 Pb O5 C16 . . -92.1(2)
O1 Pb O5 C16 2_645 . 36.2(3)
O3 Pb O5 C16 3_666 . -172.1(2)
O5 Pb N1 C9 . . -179.4(3)
O2 Pb N1 C9 1_545 . 89.1(3)
O1 Pb N1 C9 . . -95.3(3)
O1 Pb N1 C9 2_645 . 19.2(3)
O3 Pb N1 C9 3_666 . -168.5(2)
O5 Pb N1 C17 . . 0.1(2)
O2 Pb N1 C17 1_545 . -91.4(2)
O1 Pb N1 C17 . . 84.3(2)
O1 Pb N1 C17 2_645 . -161.3(2)
O3 Pb N1 C17 3_666 . 11.0(3)
Pb O1 C1 O2 . . -108.0(4)
Pb O1 C1 O2 2_655 . 12.7(4)
Pb O1 C1 C2 . . 70.5(4)
Pb O1 C1 C2 2_655 . -168.8(3)
Pb O2 C1 O1 1_565 . -129.2(3)
Pb O2 C1 C2 1_565 . 52.3(5)
O1 C1 C2 C3 . . 25.8(5)
O2 C1 C2 C3 . . -155.6(3)
O1 C1 C2 C7 . . -152.3(3)
O2 C1 C2 C7 . . 26.2(5)
C7 C2 C3 C4 . . -0.7(5)
C1 C2 C3 C4 . . -178.9(3)
C2 C3 C4 C5 . . 0.9(6)
C3 C4 C5 C6 . . 0.2(6)
C4 C5 C6 C7 . . -1.4(5)
C4 C5 C6 C8 . . 175.7(3)
C5 C6 C7 C2 . . 1.5(5)
C8 C6 C7 C2 . . -175.5(3)
C3 C2 C7 C6 . . -0.5(5)
C1 C2 C7 C6 . . 177.6(3)
C7 C6 C8 O3 . . -175.3(3)
C5 C6 C8 O3 . . 7.6(5)
C7 C6 C8 O4 . . 6.3(5)
C5 C6 C8 O4 . . -170.8(3)
C17 N1 C9 C10 . . -1.9(5)
Pb N1 C9 C10 . . 177.7(3)
N1 C9 C10 C11 . . 0.4(5)
C9 C10 C11 C12 . . 1.8(5)
C10 C11 C12 C13 . . 179.6(3)
C10 C11 C12 C17 . . -2.4(5)
C11 C12 C13 C14 . . 177.2(3)
C17 C12 C13 C14 . . -0.7(5)
C12 C13 C14 C15 . . 0.0(6)
C13 C14 C15 C16 . . 0.1(6)
Pb O5 C16 C15 . . 179.1(3)
Pb O5 C16 C17 . . -0.9(4)
C14 C15 C16 O5 . . -179.5(3)
C14 C15 C16 C17 . . 0.4(5)
C9 N1 C17 C12 . . 1.1(5)
Pb N1 C17 C12 . . -178.5(3)
C9 N1 C17 C16 . . 179.0(3)
Pb N1 C17 C16 . . -0.6(4)
C11 C12 C17 N1 . . 1.0(5)
C13 C12 C17 N1 . . 179.0(3)
C11 C12 C17 C16 . . -176.8(3)
C13 C12 C17 C16 . . 1.2(5)
O5 C16 C17 N1 . . 1.0(5)
C15 C16 C17 N1 . . -179.0(3)
O5 C16 C17 C12 . . 178.9(3)
C15 C16 C17 C12 . . -1.1(5)
